data_4334981
loop_
_publ_author_name
'Tobias B\"ottcher'
'Bassem S. Bassil'
'Lyuben Zhechkov'
'Gerd-Volker R\"oschenthaler'

_publ_section_title
;
 Phosphorus(V) Complexes with Acyclic Monoaminocarbene Ligands via
 Oxidative Addition
;
_journal_name_full 'Inorganic Chemistry'
_journal_page_first 5651
_journal_page_last 5653
_journal_paper_doi 10.1021/ic400756z
_journal_volume 52
_journal_year 2013
_chemical_formula_sum 'C7 H15 F5 N P'
_chemical_formula_weight 239.17
_chemical_name_systematic
; 
 ? 
;
_space_group_IT_number 62
_symmetry_cell_setting orthorhombic
_symmetry_space_group_name_Hall '-P 2ac 2n'
_symmetry_space_group_name_H-M 'P n m a'
_atom_sites_solution_hydrogens geom
_atom_sites_solution_primary direct
_atom_sites_solution_secondary difmap
_audit_creation_method SHELXL-97
_cell_angle_alpha 90.00
_cell_angle_beta 90.00
_cell_angle_gamma 90.00
_cell_formula_units_Z 4
_cell_length_a 15.6057(15)
_cell_length_b 8.6683(8)
_cell_length_c 7.6103(8)
_cell_measurement_reflns_used 9824
_cell_measurement_temperature 100(2)
_cell_measurement_theta_max 31.22
_cell_measurement_theta_min 2.61
_cell_volume 1029.48(17)
_computing_cell_refinement 'Bruker SAINT'
_computing_data_collection 'Bruker APEX2'
_computing_data_reduction 'Bruker SAINT'
_computing_molecular_graphics 'Bruker SHELXTL'
_computing_publication_material 'Bruker SHELXTL'
_computing_structure_refinement 'SHELXL-97 (Sheldrick, 2008)'
_computing_structure_solution 'SHELXS-97 (Sheldrick, 2008)'
_diffrn_ambient_temperature 296(2)
_diffrn_measured_fraction_theta_full 0.999
_diffrn_measured_fraction_theta_max 0.999
_diffrn_measurement_device_type 'Bruker APEX-II CCD'
_diffrn_measurement_method '\f and \w scans'
_diffrn_radiation_monochromator graphite
_diffrn_radiation_source 'fine-focus sealed tube'
_diffrn_radiation_type MoK\a
_diffrn_radiation_wavelength 0.71073
_diffrn_reflns_av_R_equivalents 0.0516
_diffrn_reflns_av_sigmaI/netI 0.0118
_diffrn_reflns_limit_h_max 23
_diffrn_reflns_limit_h_min -23
_diffrn_reflns_limit_k_max 13
_diffrn_reflns_limit_k_min -13
_diffrn_reflns_limit_l_max 11
_diffrn_reflns_limit_l_min -11
_diffrn_reflns_number 89560
_diffrn_reflns_theta_full 32.95
_diffrn_reflns_theta_max 32.95
_diffrn_reflns_theta_min 3.51
_exptl_absorpt_coefficient_mu 0.302
_exptl_absorpt_correction_T_max 0.8888
_exptl_absorpt_correction_T_min 0.8888
_exptl_absorpt_correction_type multi-scan
_exptl_absorpt_process_details SADABS
_exptl_crystal_colour colourless
_exptl_crystal_density_diffrn 1.543
_exptl_crystal_description block
_exptl_crystal_F_000 496
_exptl_crystal_size_max 0.40
_exptl_crystal_size_mid 0.40
_exptl_crystal_size_min 0.40
_refine_diff_density_max 0.408
_refine_diff_density_min -0.307
_refine_diff_density_rms 0.057
_refine_ls_extinction_method none
_refine_ls_goodness_of_fit_ref 1.016
_refine_ls_hydrogen_treatment refall
_refine_ls_matrix_type full
_refine_ls_number_parameters 109
_refine_ls_number_reflns 2042
_refine_ls_number_restraints 0
_refine_ls_restrained_S_all 1.016
_refine_ls_R_factor_all 0.0439
_refine_ls_R_factor_gt 0.0355
_refine_ls_shift/su_max 0.000
_refine_ls_shift/su_mean 0.000
_refine_ls_structure_factor_coef Fsqd
_refine_ls_weighting_details 'calc w=1/[\s^2^(Fo^2^)+(0.0650P)^2^+0.4000P] where P=(Fo^2^+2Fc^2^)/3'
_refine_ls_weighting_scheme calc
_refine_ls_wR_factor_gt 0.1040
_refine_ls_wR_factor_ref 0.1116
_reflns_number_gt 1739
_reflns_number_total 2042
_reflns_threshold_expression >2sigma(I)
_cod_data_source_file ic400756z_si_004.cif
_cod_data_source_block try
_cod_database_code 4334981

loop_
_symmetry_equiv_pos_as_xyz
'x, y, z'
'-x+1/2, -y, z+1/2'
'-x, y+1/2, -z'
'x+1/2, -y+1/2, -z+1/2'
'-x, -y, -z'
'x-1/2, y, -z-1/2'
'x, -y-1/2, z'
'-x-1/2, y-1/2, z-1/2'

loop_
_atom_site_label
_atom_site_type_symbol
_atom_site_fract_x
_atom_site_fract_y
_atom_site_fract_z
_atom_site_U_iso_or_equiv
_atom_site_adp_type
_atom_site_occupancy
_atom_site_symmetry_multiplicity
_atom_site_calc_flag
_atom_site_refinement_flags
C1 C 0.30368(9) 0.2500 0.2696(2) 0.0227(3) Uani 1 2 d S
C4 C 0.40037(10) 0.2500 0.2193(2) 0.0276(3) Uani 1 2 d S
C5 C 0.42273(14) 0.2500 0.0218(3) 0.0673(10) Uani 1 2 d S
H33 H 0.485(2) 0.2500 0.015(5) 0.059(9) Uiso 1 2 d S
H31 H 0.404(2) 0.168(4) -0.055(4) 0.117(12) Uiso 1 1 d .
C6 C 0.44180(10) 0.09971(19) 0.2882(3) 0.0478(4) Uani 1 1 d .
H43 H 0.4201(17) 0.053(3) 0.388(4) 0.075(8) Uiso 1 1 d .
H42 H 0.5005(15) 0.107(3) 0.284(3) 0.064(7) Uiso 1 1 d .
H41 H 0.437(2) 0.026(5) 0.208(5) 0.141(14) Uiso 1 1 d .
C2 C 0.19668(15) 0.2500 0.5153(3) 0.0376(4) Uani 1 2 d S
H51 H 0.1920(17) 0.164(3) 0.591(4) 0.088(9) Uiso 1 1 d .
H52 H 0.146(4) 0.2500 0.420(9) 0.17(3) Uiso 1 2 d S
C3 C 0.34552(16) 0.2500 0.5857(2) 0.0360(4) Uani 1 2 d S
H62 H 0.3315(12) 0.166(2) 0.654(3) 0.046(5) Uiso 1 1 d .
H61 H 0.401(2) 0.2500 0.557(4) 0.046(7) Uiso 1 2 d S
N1 N 0.28425(9) 0.2500 0.43634(18) 0.0258(3) Uani 1 2 d S
P1 P 0.21368(2) 0.2500 0.09434(5) 0.02230(12) Uani 1 2 d S
F1 F 0.14038(7) 0.2500 -0.05341(17) 0.0385(3) Uani 1 2 d S
F2 F 0.26379(5) 0.11716(9) -0.01116(10) 0.03144(18) Uani 1 1 d .
F3 F 0.16225(5) 0.11736(9) 0.19921(11) 0.03430(19) Uani 1 1 d .

loop_
_atom_site_aniso_label
_atom_site_aniso_U_11
_atom_site_aniso_U_22
_atom_site_aniso_U_33
_atom_site_aniso_U_23
_atom_site_aniso_U_13
_atom_site_aniso_U_12
C1 0.0225(6) 0.0243(6) 0.0213(6) 0.000 0.0003(5) 0.000
C4 0.0201(6) 0.0362(8) 0.0266(7) 0.000 -0.0020(5) 0.000
C5 0.0234(8) 0.147(3) 0.0310(10) 0.000 0.0067(7) 0.000
C6 0.0331(7) 0.0326(7) 0.0778(12) 0.0043(7) 0.0088(7) 0.0091(5)
C2 0.0435(10) 0.0385(9) 0.0310(8) 0.000 0.0167(7) 0.000
C3 0.0530(11) 0.0332(9) 0.0220(7) 0.000 -0.0082(7) 0.000
N1 0.0324(7) 0.0242(6) 0.0209(5) 0.000 0.0009(5) 0.000
P1 0.02034(18) 0.02127(18) 0.0253(2) 0.000 -0.00248(12) 0.000
F1 0.0317(5) 0.0442(6) 0.0397(6) 0.000 -0.0147(5) 0.000
F2 0.0321(4) 0.0286(4) 0.0336(4) -0.0089(3) -0.0003(3) 0.0027(3)
F3 0.0258(3) 0.0316(4) 0.0455(4) 0.0073(3) 0.0010(3) -0.0063(3)

loop_
_atom_type_symbol
_atom_type_description
_atom_type_scat_dispersion_real
_atom_type_scat_dispersion_imag
_atom_type_scat_source
C C 0.0033 0.0016 'International Tables Vol C Tables 4.2.6.8 and 6.1.1.4'
H H 0.0000 0.0000 'International Tables Vol C Tables 4.2.6.8 and 6.1.1.4'
N N 0.0061 0.0033 'International Tables Vol C Tables 4.2.6.8 and 6.1.1.4'
F F 0.0171 0.0103 'International Tables Vol C Tables 4.2.6.8 and 6.1.1.4'
P P 0.1023 0.0942 'International Tables Vol C Tables 4.2.6.8 and 6.1.1.4'

loop_
_geom_angle_atom_site_label_1
_geom_angle_atom_site_label_2
_geom_angle_atom_site_label_3
_geom_angle
_geom_angle_site_symmetry_1
_geom_angle_site_symmetry_3
N1 C1 C4 117.69(13) . .
N1 C1 P1 120.08(12) . .
C4 C1 P1 122.23(11) . .
C5 C4 C6 103.66(11) . .
C5 C4 C6 103.66(11) . 7_565
C6 C4 C6 114.82(18) . 7_565
C5 C4 C1 117.32(14) . .
C6 C4 C1 108.77(9) . .
C6 C4 C1 108.76(9) 7_565 .
C1 N1 C3 126.49(15) . .
C1 N1 C2 127.16(15) . .
C3 N1 C2 106.34(15) . .
F1 P1 F2 89.81(5) . .
F1 P1 F2 89.82(5) . 7_565
F2 P1 F2 91.55(6) . 7_565
F1 P1 F3 89.55(5) . 7_565
F2 P1 F3 179.29(4) . 7_565
F2 P1 F3 88.77(4) 7_565 7_565
F1 P1 F3 89.55(5) . .
F2 P1 F3 88.77(4) . .
F2 P1 F3 179.29(4) 7_565 .
F3 P1 F3 90.91(6) 7_565 .
F1 P1 C1 179.01(7) . .
F2 P1 C1 89.49(4) . .
F2 P1 C1 89.49(4) 7_565 .
F3 P1 C1 91.15(4) 7_565 .
F3 P1 C1 91.15(4) . .

loop_
_geom_bond_atom_site_label_1
_geom_bond_atom_site_label_2
_geom_bond_distance
_geom_bond_site_symmetry_2
C1 N1 1.3046(19) .
C1 C4 1.557(2) .
C1 P1 1.9371(15) .
C4 C5 1.543(3) .
C4 C6 1.5462(17) .
C4 C6 1.5463(17) 7_565
C2 N1 1.493(2) .
C3 N1 1.485(2) .
P1 F1 1.6039(11) .
P1 F2 1.6069(8) .
P1 F2 1.6070(8) 7_565
P1 F3 1.6133(8) 7_565
P1 F3 1.6133(8) .
